data_2238949
loop_
_publ_author_name
'Syre, Ronny'
'Frenzel, Nancy'
'Hrib, Cristian G.'
'Burte, Edmund P.'
'Jones, Peter G.'
'Edelmann, Frank T.'

_publ_section_title
;
 Di-\m-oxido-bis[bis(diisopropylacetamidinato)-\k<i>N</i>;\k^2^<i>N</i>,<i>N</i>'-germanium(IV)]
;
_journal_issue 12
_journal_name_full 'Acta Crystallographica Section E'
_journal_page_first m686
_journal_page_last m687
_journal_paper_doi 10.1107/S1600536813032133
_journal_volume 69
_journal_year 2013
_chemical_formula_iupac '[Ge2 (C8 H17 N2)4 O2]'
_chemical_formula_moiety 'C32 H68 Ge2 N8 O2'
_chemical_formula_sum 'C32 H68 Ge2 N8 O2'
_chemical_formula_weight 742.12
_chemical_name_systematic Di-\m-oxido-bis[bis(diisopropylacetamidinato)-\k<i>N</i>;\k^2^<i>N</i>,<i>N</i>'-germanium(IV)]
_space_group_IT_number 15
_symmetry_cell_setting monoclinic
_symmetry_space_group_name_Hall '-C 2yc'
_symmetry_space_group_name_H-M 'C 1 2/c 1'
_atom_sites_solution_hydrogens geom
_atom_sites_solution_primary direct
_atom_sites_solution_secondary difmap
_audit_creation_method SHELXL-97
_cell_angle_alpha 90.00
_cell_angle_beta 100.0380(10)
_cell_angle_gamma 90.00
_cell_formula_units_Z 4
_cell_length_a 20.1934(2)
_cell_length_b 12.74240(10)
_cell_length_c 15.90080(10)
_cell_measurement_reflns_used 28247
_cell_measurement_temperature 100(2)
_cell_measurement_theta_max 75.7198
_cell_measurement_theta_min 4.1172
_cell_volume 4028.84(6)
_computing_cell_refinement
;
CrysAlis PRO (Agilent, 2012)
;
_computing_data_collection
;
CrysAlis PRO (Agilent, 2012)
;
_computing_data_reduction
;
CrysAlis PRO (Agilent, 2012)
;
_computing_molecular_graphics 'XP (Siemens, 1994)'
_computing_publication_material 'publCIF (Westrip, 2010)'
_computing_structure_refinement 'SHELXL97 (Sheldrick, 2008)'
_computing_structure_solution 'SHELXS97 (Sheldrick, 2008)'
_diffrn_ambient_temperature 100(2)
_diffrn_detector_area_resol_mean 10.3543
_diffrn_measured_fraction_theta_full 0.996
_diffrn_measured_fraction_theta_max 0.996
_diffrn_measurement_device_type 'Oxford Diffraction Xcalibur (Atlas, Nova)'
_diffrn_measurement_method '\w scan'
_diffrn_radiation_monochromator mirror
_diffrn_radiation_source 'Nova (Cu) X-ray Source'
_diffrn_radiation_type CuK\a
_diffrn_radiation_wavelength 1.54184
_diffrn_reflns_av_R_equivalents 0.0205
_diffrn_reflns_av_sigmaI/netI 0.0087
_diffrn_reflns_limit_h_max 25
_diffrn_reflns_limit_h_min -24
_diffrn_reflns_limit_k_max 15
_diffrn_reflns_limit_k_min -16
_diffrn_reflns_limit_l_max 19
_diffrn_reflns_limit_l_min -19
_diffrn_reflns_number 35712
_diffrn_reflns_theta_full 75.91
_diffrn_reflns_theta_max 75.91
_diffrn_reflns_theta_min 4.12
_exptl_absorpt_coefficient_mu 2.114
_exptl_absorpt_correction_T_max 1.00000
_exptl_absorpt_correction_T_min 0.83682
_exptl_absorpt_correction_type multi-scan
_exptl_absorpt_process_details
;
(CrysAlis PRO; Agilent, 2012)
;
_exptl_crystal_colour colourless
_exptl_crystal_density_diffrn 1.224
_exptl_crystal_density_method 'not measured'
_exptl_crystal_description plate
_exptl_crystal_F_000 1584
_exptl_crystal_size_max 0.08
_exptl_crystal_size_mid 0.08
_exptl_crystal_size_min 0.04
_refine_diff_density_max 0.265
_refine_diff_density_min -0.290
_refine_ls_extinction_coef 0.000087(13)
_refine_ls_extinction_expression Fc^*^=kFc[1+0.001xFc^2^\l^3^/sin(2\q)]^-1/4^
_refine_ls_extinction_method 'SHELXL97 (Sheldrick, 2008)'
_refine_ls_goodness_of_fit_ref 1.079
_refine_ls_hydrogen_treatment constr
_refine_ls_matrix_type full
_refine_ls_number_parameters 245
_refine_ls_number_reflns 4173
_refine_ls_number_restraints 28
_refine_ls_restrained_S_all 1.076
_refine_ls_R_factor_all 0.0209
_refine_ls_R_factor_gt 0.0202
_refine_ls_shift/su_max 0.002
_refine_ls_shift/su_mean 0.000
_refine_ls_structure_factor_coef Fsqd
_refine_ls_weighting_details 'calc w=1/[\s^2^(Fo^2^)+(0.0296P)^2^+2.8972P] where P=(Fo^2^+2Fc^2^)/3'
_refine_ls_weighting_scheme calc
_refine_ls_wR_factor_gt 0.0558
_refine_ls_wR_factor_ref 0.0565
_reflns_number_gt 4014
_reflns_number_total 4173
_reflns_threshold_expression I>2sigma(I)
_cod_data_source_file zl2570.cif
_cod_data_source_block I
_cod_original_sg_symbol_H-M 'C 2/c'
_cod_database_code 2238949

loop_
_symmetry_equiv_pos_as_xyz
'x, y, z'
'-x, y, -z+1/2'
'x+1/2, y+1/2, z'
'-x+1/2, y+1/2, -z+1/2'
'-x, -y, -z'
'x, -y, z-1/2'
'-x+1/2, -y+1/2, -z'
'x+1/2, -y+1/2, z-1/2'

loop_
_atom_site_type_symbol
_atom_site_label
_atom_site_fract_x
_atom_site_fract_y
_atom_site_fract_z
_atom_site_U_iso_or_equiv
_atom_site_adp_type
_atom_site_calc_flag
_atom_site_refinement_flags
_atom_site_occupancy
_atom_site_symmetry_multiplicity
_atom_site_disorder_assembly
_atom_site_disorder_group
Ge Ge1 0.439398(6) 0.244195(9) 0.200846(8) 0.01509(6) Uani d . 1 1 . .
O O1 0.52408(4) 0.25038(5) 0.18371(5) 0.01763(17) Uani d . 1 1 . .
N N1 0.37824(5) 0.35942(7) 0.19850(6) 0.01908(19) Uani d . 1 1 . .
N N2 0.39972(5) 0.30266(8) 0.07745(6) 0.01980(19) Uani d . 1 1 . .
N N3 0.39391(5) 0.11656(7) 0.19497(6) 0.01919(19) Uani d . 1 1 A .
C C1 0.36719(5) 0.37371(9) 0.11299(7) 0.0202(2) Uani d . 1 1 . .
C C2 0.32297(7) 0.45872(10) 0.06893(8) 0.0308(3) Uani d . 1 1 . .
H H2A 0.3174 0.4490 0.0070 0.046 Uiso calc PR 0.680(18) 1 . .
H H2B 0.3437 0.5272 0.0843 0.046 Uiso calc PR 0.680(18) 1 . .
H H2C 0.2789 0.4556 0.0867 0.046 Uiso calc PR 0.680(18) 1 . .
H H2D 0.3093 0.5055 0.1117 0.046 Uiso calc PR 0.320(18) 1 . .
H H2E 0.2830 0.4273 0.0343 0.046 Uiso calc PR 0.320(18) 1 . .
H H2F 0.3477 0.4989 0.0320 0.046 Uiso calc PR 0.320(18) 1 . .
C C3 0.36233(6) 0.43549(9) 0.26152(7) 0.0231(2) Uani d . 1 1 . .
H H3 0.3236 0.4791 0.2331 0.028 Uiso calc R 1 1 . .
C C4 0.42119(7) 0.50889(11) 0.29111(9) 0.0340(3) Uani d . 1 1 . .
H H4A 0.4595 0.4684 0.3208 0.051 Uiso calc R 1 1 . .
H H4B 0.4081 0.5615 0.3301 0.051 Uiso calc R 1 1 . .
H H4C 0.4339 0.5441 0.2415 0.051 Uiso calc R 1 1 . .
C C5 0.34071(7) 0.37987(11) 0.33699(8) 0.0321(3) Uani d . 1 1 . .
H H5A 0.3003 0.3380 0.3169 0.048 Uiso calc R 1 1 . .
H H5B 0.3309 0.4320 0.3784 0.048 Uiso calc R 1 1 . .
H H5C 0.3770 0.3337 0.3643 0.048 Uiso calc R 1 1 . .
C C6 0.39731(7) 0.28663(11) -0.01370(8) 0.0301(3) Uani d . 1 1 . .
H H6 0.3740 0.3482 -0.0448 0.036 Uiso calc R 1 1 . .
C C7 0.46850(10) 0.28230(19) -0.03182(10) 0.0619(6) Uani d . 1 1 . .
H H7A 0.4911 0.3492 -0.0157 0.093 Uiso calc R 1 1 . .
H H7B 0.4673 0.2695 -0.0928 0.093 Uiso calc R 1 1 . .
H H7C 0.4931 0.2254 0.0014 0.093 Uiso calc R 1 1 . .
C C8 0.35668(12) 0.18830(13) -0.04264(10) 0.0604(6) Uani d . 1 1 . .
H H8A 0.3792 0.1269 -0.0135 0.091 Uiso calc R 1 1 . .
H H8B 0.3532 0.1799 -0.1045 0.091 Uiso calc R 1 1 . .
H H8C 0.3115 0.1949 -0.0285 0.091 Uiso calc R 1 1 . .
C C9 0.40646(6) 0.02753(9) 0.15071(7) 0.0216(2) Uani d . 1 1 . .
C C10 0.47448(6) 0.02267(9) 0.12292(8) 0.0266(3) Uani d . 1 1 A .
H H10A 0.5042 -0.0244 0.1610 0.040 Uiso calc R 1 1 . .
H H10B 0.4942 0.0931 0.1255 0.040 Uiso calc R 1 1 . .
H H10C 0.4690 -0.0039 0.0643 0.040 Uiso calc R 1 1 . .
C C11 0.33400(6) 0.12089(9) 0.23715(8) 0.0236(2) Uani d . 1 1 . .
H H11 0.3388 0.1868 0.2718 0.028 Uiso calc R 1 1 A .
C C12 0.33045(7) 0.03191(13) 0.30052(9) 0.0370(3) Uani d . 1 1 A .
H H12A 0.3182 -0.0335 0.2692 0.055 Uiso calc R 1 1 . .
H H12B 0.2965 0.0485 0.3356 0.055 Uiso calc R 1 1 . .
H H12C 0.3744 0.0236 0.3374 0.055 Uiso calc R 1 1 . .
C C13 0.26852(6) 0.13273(11) 0.17384(9) 0.0320(3) Uani d . 1 1 A .
H H13A 0.2720 0.1928 0.1364 0.048 Uiso calc R 1 1 . .
H H13B 0.2314 0.1442 0.2050 0.048 Uiso calc R 1 1 . .
H H13C 0.2601 0.0688 0.1394 0.048 Uiso calc R 1 1 . .
N N4 0.3607(6) -0.0436(7) 0.1284(5) 0.0219(13) Uani d PD 0.50 1 A 1
C C14 0.3734(4) -0.1437(6) 0.0885(4) 0.0274(15) Uani d PDU 0.50 1 A 1
H H14 0.4104 -0.1343 0.0548 0.033 Uiso calc PR 0.50 1 A 1
C C15 0.3947(3) -0.2241(3) 0.1584(3) 0.0514(9) Uani d PDU 0.50 1 A 1
H H15A 0.4348 -0.1987 0.1969 0.077 Uiso calc PR 0.50 1 A 1
H H15B 0.4051 -0.2907 0.1327 0.077 Uiso calc PR 0.50 1 A 1
H H15C 0.3581 -0.2347 0.1906 0.077 Uiso calc PR 0.50 1 A 1
C C16 0.30970(18) -0.1764(3) 0.0291(2) 0.0430(8) Uani d PDU 0.50 1 A 1
H H16A 0.2969 -0.1219 -0.0142 0.064 Uiso calc PR 0.50 1 A 1
H H16B 0.2734 -0.1860 0.0620 0.064 Uiso calc PR 0.50 1 A 1
H H16C 0.3176 -0.2426 0.0009 0.064 Uiso calc PR 0.50 1 A 1
N N4' 0.3645(7) -0.0479(7) 0.1505(5) 0.0255(15) Uani d PD 0.50 1 A 2
C C14' 0.3827(5) -0.1470(7) 0.1139(5) 0.0335(16) Uani d PDU 0.50 1 A 2
H H14' 0.4326 -0.1515 0.1188 0.040 Uiso calc PR 0.50 1 A 2
C C15' 0.3495(3) -0.1540(3) 0.0203(3) 0.0619(11) Uani d PDU 0.50 1 A 2
H H15D 0.3689 -0.1008 -0.0126 0.093 Uiso calc PR 0.50 1 A 2
H H15E 0.3011 -0.1419 0.0153 0.093 Uiso calc PR 0.50 1 A 2
H H15F 0.3573 -0.2239 -0.0018 0.093 Uiso calc PR 0.50 1 A 2
C C16' 0.3578(3) -0.2357(3) 0.1644(3) 0.0570(12) Uani d PDU 0.50 1 A 2
H H16D 0.3818 -0.2337 0.2236 0.086 Uiso calc PR 0.50 1 A 2
H H16E 0.3660 -0.3032 0.1386 0.086 Uiso calc PR 0.50 1 A 2
H H16F 0.3094 -0.2273 0.1638 0.086 Uiso calc PR 0.50 1 A 2

loop_
_atom_site_aniso_label
_atom_site_aniso_U_11
_atom_site_aniso_U_22
_atom_site_aniso_U_33
_atom_site_aniso_U_12
_atom_site_aniso_U_13
_atom_site_aniso_U_23
Ge1 0.01334(8) 0.01533(8) 0.01667(8) 0.00042(4) 0.00282(5) -0.00043(4)
O1 0.0150(4) 0.0206(4) 0.0175(4) -0.0007(3) 0.0031(3) 0.0003(3)
N1 0.0190(4) 0.0190(4) 0.0191(4) 0.0041(4) 0.0028(3) -0.0008(4)
N2 0.0208(5) 0.0214(5) 0.0169(4) 0.0033(4) 0.0023(3) 0.0011(3)
N3 0.0160(4) 0.0183(4) 0.0241(5) -0.0020(3) 0.0058(3) -0.0019(4)
C1 0.0183(5) 0.0196(5) 0.0220(5) 0.0004(4) 0.0020(4) 0.0006(4)
C2 0.0372(7) 0.0278(6) 0.0257(6) 0.0132(5) 0.0012(5) 0.0028(5)
C3 0.0237(6) 0.0218(5) 0.0242(6) 0.0063(4) 0.0058(4) -0.0031(4)
C4 0.0377(7) 0.0273(6) 0.0374(7) -0.0013(5) 0.0074(6) -0.0128(5)
C5 0.0388(7) 0.0322(7) 0.0292(6) 0.0091(6) 0.0164(5) -0.0014(5)
C6 0.0408(7) 0.0322(7) 0.0171(6) 0.0140(6) 0.0041(5) 0.0013(5)
C7 0.0561(11) 0.1062(15) 0.0287(8) 0.0446(11) 0.0226(7) 0.0206(9)
C8 0.1093(16) 0.0335(8) 0.0285(7) 0.0050(9) -0.0156(9) -0.0068(6)
C9 0.0202(5) 0.0178(5) 0.0275(6) 0.0012(4) 0.0060(4) 0.0006(4)
C10 0.0236(6) 0.0221(6) 0.0362(7) -0.0009(5) 0.0115(5) -0.0049(5)
C11 0.0190(5) 0.0241(6) 0.0295(6) -0.0041(4) 0.0092(4) -0.0043(5)
C12 0.0257(6) 0.0545(9) 0.0320(7) -0.0064(6) 0.0087(5) 0.0118(6)
C13 0.0184(6) 0.0322(7) 0.0458(8) 0.0016(5) 0.0067(5) 0.0079(6)
N4 0.0254(19) 0.0206(16) 0.023(3) -0.0030(12) 0.012(3) -0.005(2)
C14 0.032(3) 0.0166(16) 0.037(4) -0.0058(15) 0.015(3) -0.012(2)
C15 0.066(3) 0.0216(16) 0.069(3) 0.0049(18) 0.021(2) -0.0015(16)
C16 0.0405(18) 0.0405(18) 0.0509(18) -0.0121(14) 0.0162(15) -0.0264(14)
N4' 0.034(2) 0.0169(16) 0.029(4) -0.0040(12) 0.014(3) -0.006(2)
C14' 0.035(3) 0.028(2) 0.040(4) -0.0088(17) 0.013(3) -0.016(2)
C15' 0.072(3) 0.045(2) 0.064(3) -0.003(2) 0.002(2) -0.0315(19)
C16' 0.074(3) 0.0186(15) 0.088(3) -0.0006(18) 0.041(3) -0.0027(15)

loop_
_atom_type_symbol
_atom_type_description
_atom_type_scat_dispersion_real
_atom_type_scat_dispersion_imag
_atom_type_scat_source
C C 0.0181 0.0091 'International Tables Vol C Tables 4.2.6.8 and 6.1.1.4'
H H 0.0000 0.0000 'International Tables Vol C Tables 4.2.6.8 and 6.1.1.4'
N N 0.0311 0.0180 'International Tables Vol C Tables 4.2.6.8 and 6.1.1.4'
Ge Ge -1.0885 0.8855 'International Tables Vol C Tables 4.2.6.8 and 6.1.1.4'
O O 0.0492 0.0322 'International Tables Vol C Tables 4.2.6.8 and 6.1.1.4'

loop_
_geom_angle_atom_site_label_1
_geom_angle_atom_site_label_2
_geom_angle_atom_site_label_3
_geom_angle_site_symmetry_1
_geom_angle_site_symmetry_3
_geom_angle
O1 Ge1 O1 . 2_655 85.57(4)
O1 Ge1 N3 . . 120.65(4)
O1 Ge1 N3 2_655 . 101.19(4)
O1 Ge1 N1 . . 126.64(4)
O1 Ge1 N1 2_655 . 97.49(4)
N3 Ge1 N1 . . 110.97(4)
O1 Ge1 N2 . . 93.50(4)
O1 Ge1 N2 2_655 . 157.00(3)
N3 Ge1 N2 . . 99.02(4)
N1 Ge1 N2 . . 64.80(4)
Ge1 O1 Ge1 . 2_655 94.21(4)
C1 N1 C3 . . 125.44(9)
C1 N1 Ge1 . . 96.65(7)
C3 N1 Ge1 . . 135.19(7)
C1 N2 C6 . . 126.65(10)
C1 N2 Ge1 . . 88.89(7)
C6 N2 Ge1 . . 144.41(8)
C9 N3 C11 . . 119.83(9)
C9 N3 Ge1 . . 127.60(8)
C11 N3 Ge1 . . 112.27(7)
N2 C1 N1 . . 109.59(10)
N2 C1 C2 . . 127.14(11)
N1 C1 C2 . . 123.27(10)
N2 C1 Ge1 . . 59.23(6)
N1 C1 Ge1 . . 50.41(5)
C2 C1 Ge1 . . 173.51(9)
C1 C2 H2A . . 109.5
C1 C2 H2B . . 109.5
H2A C2 H2B . . 109.5
C1 C2 H2C . . 109.5
H2A C2 H2C . . 109.5
H2B C2 H2C . . 109.5
C1 C2 H2D . . 109.5
H2A C2 H2D . . 141.1
H2B C2 H2D . . 56.3
H2C C2 H2D . . 56.3
C1 C2 H2E . . 109.5
H2A C2 H2E . . 56.3
H2B C2 H2E . . 141.1
H2C C2 H2E . . 56.3
H2D C2 H2E . . 109.5
C1 C2 H2F . . 109.5
H2A C2 H2F . . 56.3
H2B C2 H2F . . 56.3
H2C C2 H2F . . 141.1
H2D C2 H2F . . 109.5
H2E C2 H2F . . 109.5
N1 C3 C4 . . 111.39(10)
N1 C3 C5 . . 110.94(10)
C4 C3 C5 . . 111.01(11)
N1 C3 H3 . . 107.8
C4 C3 H3 . . 107.8
C5 C3 H3 . . 107.8
C3 C4 H4A . . 109.5
C3 C4 H4B . . 109.5
H4A C4 H4B . . 109.5
C3 C4 H4C . . 109.5
H4A C4 H4C . . 109.5
H4B C4 H4C . . 109.5
C3 C5 H5A . . 109.5
C3 C5 H5B . . 109.5
H5A C5 H5B . . 109.5
C3 C5 H5C . . 109.5
H5A C5 H5C . . 109.5
H5B C5 H5C . . 109.5
N2 C6 C7 . . 109.03(11)
N2 C6 C8 . . 109.80(12)
C7 C6 C8 . . 113.02(15)
N2 C6 H6 . . 108.3
C7 C6 H6 . . 108.3
C8 C6 H6 . . 108.3
C6 C7 H7A . . 109.5
C6 C7 H7B . . 109.5
H7A C7 H7B . . 109.5
C6 C7 H7C . . 109.5
H7A C7 H7C . . 109.5
H7B C7 H7C . . 109.5
C6 C8 H8A . . 109.5
C6 C8 H8B . . 109.5
H8A C8 H8B . . 109.5
C6 C8 H8C . . 109.5
H8A C8 H8C . . 109.5
H8B C8 H8C . . 109.5
N4' C9 N3 . . 116.0(5)
N4 C9 N3 . . 121.8(5)
N4' C9 C10 . . 126.9(5)
N4 C9 C10 . . 122.0(5)
N3 C9 C10 . . 115.98(10)
C9 C10 H10A . . 109.5
C9 C10 H10B . . 109.5
H10A C10 H10B . . 109.5
C9 C10 H10C . . 109.5
H10A C10 H10C . . 109.5
H10B C10 H10C . . 109.5
N3 C11 C13 . . 112.79(10)
N3 C11 C12 . . 114.00(10)
C13 C11 C12 . . 112.00(10)
N3 C11 H11 . . 105.7
C13 C11 H11 . . 105.7
C12 C11 H11 . . 105.7
C11 C12 H12A . . 109.5
C11 C12 H12B . . 109.5
H12A C12 H12B . . 109.5
C11 C12 H12C . . 109.5
H12A C12 H12C . . 109.5
H12B C12 H12C . . 109.5
C11 C13 H13A . . 109.5
C11 C13 H13B . . 109.5
H13A C13 H13B . . 109.5
C11 C13 H13C . . 109.5
H13A C13 H13C . . 109.5
H13B C13 H13C . . 109.5
C9 N4 C14 . . 123.7(9)
N4 C14 C16 . . 108.3(7)
N4 C14 C15 . . 108.6(6)
C16 C14 C15 . . 111.9(6)
N4 C14 H14 . . 109.3
C16 C14 H14 . . 109.3
C15 C14 H14 . . 109.3
C14 C15 H15A . . 109.5
C14 C15 H15B . . 109.5
H15A C15 H15B . . 109.5
C14 C15 H15C . . 109.5
H15A C15 H15C . . 109.5
H15B C15 H15C . . 109.5
C14 C16 H16A . . 109.5
C14 C16 H16B . . 109.5
H16A C16 H16B . . 109.5
C14 C16 H16C . . 109.5
H16A C16 H16C . . 109.5
H16B C16 H16C . . 109.5
C9 N4' C14' . . 115.9(10)
N4' C14' C16' . . 107.6(7)
N4' C14' C15' . . 109.9(6)
C16' C14' C15' . . 110.0(6)
N4' C14' H14' . . 109.8
C16' C14' H14' . . 109.8
C15' C14' H14' . . 109.8
C14' C15' H15D . . 109.5
C14' C15' H15E . . 109.5
H15D C15' H15E . . 109.5
C14' C15' H15F . . 109.5
H15D C15' H15F . . 109.5
H15E C15' H15F . . 109.5
C14' C16' H16D . . 109.5
C14' C16' H16E . . 109.5
H16D C16' H16E . . 109.5
C14' C16' H16F . . 109.5
H16D C16' H16F . . 109.5
H16E C16' H16F . . 109.5

loop_
_geom_bond_atom_site_label_1
_geom_bond_atom_site_label_2
_geom_bond_site_symmetry_2
_geom_bond_distance
Ge1 O1 . 1.7797(8)
Ge1 O1 2_655 1.8568(8)
Ge1 N3 . 1.8621(9)
Ge1 N1 . 1.9148(9)
Ge1 N2 . 2.1211(9)
O1 Ge1 2_655 1.8568(8)
N1 C1 . 1.3512(14)
N1 C3 . 1.4694(14)
N2 C1 . 1.3038(15)
N2 C6 . 1.4560(14)
N3 C9 . 1.3816(14)
N3 C11 . 1.4831(14)
C1 C2 . 1.4978(16)
C2 H2A . 0.9800
C2 H2B . 0.9800
C2 H2C . 0.9800
C2 H2D . 0.9800
C2 H2E . 0.9800
C2 H2F . 0.9800
C3 C4 . 1.5211(17)
C3 C5 . 1.5218(17)
C3 H3 . 1.0000
C4 H4A . 0.9800
C4 H4B . 0.9800
C4 H4C . 0.9800
C5 H5A . 0.9800
C5 H5B . 0.9800
C5 H5C . 0.9800
C6 C7 . 1.516(2)
C6 C8 . 1.524(2)
C6 H6 . 1.0000
C7 H7A . 0.9800
C7 H7B . 0.9800
C7 H7C . 0.9800
C8 H8A . 0.9800
C8 H8B . 0.9800
C8 H8C . 0.9800
C9 N4' . 1.281(12)
C9 N4 . 1.299(12)
C9 C10 . 1.5157(15)
C10 H10A . 0.9800
C10 H10B . 0.9800
C10 H10C . 0.9800
C11 C13 . 1.5234(17)
C11 C12 . 1.5268(18)
C11 H11 . 1.0000
C12 H12A . 0.9800
C12 H12B . 0.9800
C12 H12C . 0.9800
C13 H13A . 0.9800
C13 H13B . 0.9800
C13 H13C . 0.9800
N4 C14 . 1.467(9)
C14 C16 . 1.516(7)
C14 C15 . 1.517(7)
C14 H14 . 1.0000
C15 H15A . 0.9800
C15 H15B . 0.9800
C15 H15C . 0.9800
C16 H16A . 0.9800
C16 H16B . 0.9800
C16 H16C . 0.9800
N4' C14' . 1.463(9)
C14' C16' . 1.522(9)
C14' C15' . 1.524(7)
C14' H14' . 1.0000
C15' H15D . 0.9800
C15' H15E . 0.9800
C15' H15F . 0.9800
C16' H16D . 0.9800
C16' H16E . 0.9800
C16' H16F . 0.9800

loop_
_geom_torsion_atom_site_label_1
_geom_torsion_atom_site_label_2
_geom_torsion_atom_site_label_3
_geom_torsion_atom_site_label_4
_geom_torsion_site_symmetry_1
_geom_torsion_site_symmetry_4
_geom_torsion
O1 Ge1 O1 Ge1 2_655 2_655 4.88(4)
N3 Ge1 O1 Ge1 . 2_655 -95.52(4)
N1 Ge1 O1 Ge1 . 2_655 100.93(4)
N2 Ge1 O1 Ge1 . 2_655 161.84(3)
O1 Ge1 N1 C1 . . 72.88(8)
O1 Ge1 N1 C1 2_655 . 162.93(7)
N3 Ge1 N1 C1 . . -92.00(7)
N2 Ge1 N1 C1 . . -1.70(6)
O1 Ge1 N1 C3 . . -88.15(11)
O1 Ge1 N1 C3 2_655 . 1.89(11)
N3 Ge1 N1 C3 . . 106.97(11)
N2 Ge1 N1 C3 . . -162.73(12)
O1 Ge1 N2 C1 . . -127.45(7)
O1 Ge1 N2 C1 2_655 . -40.55(12)
N3 Ge1 N2 C1 . . 110.76(7)
N1 Ge1 N2 C1 . . 1.75(7)
O1 Ge1 N2 C6 . . 55.45(15)
O1 Ge1 N2 C6 2_655 . 142.36(14)
N3 Ge1 N2 C6 . . -66.34(15)
N1 Ge1 N2 C6 . . -175.35(16)
O1 Ge1 N3 C9 . . -24.75(11)
O1 Ge1 N3 C9 2_655 . -116.23(10)
N1 Ge1 N3 C9 . . 141.17(9)
N2 Ge1 N3 C9 . . 74.80(10)
O1 Ge1 N3 C11 . . 161.68(7)
O1 Ge1 N3 C11 2_655 . 70.20(8)
N1 Ge1 N3 C11 . . -32.40(9)
N2 Ge1 N3 C11 . . -98.78(8)
C6 N2 C1 N1 . . 175.52(11)
Ge1 N2 C1 N1 . . -2.38(9)
C6 N2 C1 C2 . . -3.6(2)
Ge1 N2 C1 C2 . . 178.47(12)
C6 N2 C1 Ge1 . . 177.89(13)
C3 N1 C1 N2 . . 166.32(10)
Ge1 N1 C1 N2 . . 2.65(10)
C3 N1 C1 C2 . . -14.48(18)
Ge1 N1 C1 C2 . . -178.16(10)
C3 N1 C1 Ge1 . . 163.67(13)
O1 Ge1 C1 N2 . . 58.62(7)
O1 Ge1 C1 N2 2_655 . 161.01(6)
N3 Ge1 C1 N2 . . -76.93(7)
N1 Ge1 C1 N2 . . -177.09(11)
O1 Ge1 C1 N1 . . -124.28(7)
O1 Ge1 C1 N1 2_655 . -21.89(9)
N3 Ge1 C1 N1 . . 100.16(7)
N2 Ge1 C1 N1 . . 177.09(11)
C1 N1 C3 C4 . . -89.99(14)
Ge1 N1 C3 C4 . . 66.67(14)
C1 N1 C3 C5 . . 145.80(11)
Ge1 N1 C3 C5 . . -57.54(14)
C1 N2 C6 C7 . . 129.19(15)
Ge1 N2 C6 C7 . . -54.4(2)
C1 N2 C6 C8 . . -106.49(15)
Ge1 N2 C6 C8 . . 69.89(19)
C11 N3 C9 N4' . . -1.0(5)
Ge1 N3 C9 N4' . . -174.2(5)
C11 N3 C9 N4 . . 15.5(5)
Ge1 N3 C9 N4 . . -157.6(4)
C11 N3 C9 C10 . . -169.85(10)
Ge1 N3 C9 C10 . . 17.01(15)
C9 N3 C11 C13 . . -73.08(14)
Ge1 N3 C11 C13 . . 101.05(10)
C9 N3 C11 C12 . . 56.10(15)
Ge1 N3 C11 C12 . . -129.76(9)
N4' C9 N4 C14 . . -102(4)
N3 C9 N4 C14 . . -174.1(5)
C10 C9 N4 C14 . . 11.6(9)
C9 N4 C14 C16 . . -148.6(7)
C9 N4 C14 C15 . . 89.7(9)
N4 C9 N4' C14' . . 72(3)
N3 C9 N4' C14' . . -171.9(5)
C10 C9 N4' C14' . . -4.5(9)
C9 N4' C14' C16' . . 145.1(7)
C9 N4' C14' C15' . . -95.1(9)
